data_7235740
loop_
_publ_author_name
'Du, Miao'
'Chen, Min'
'Yang, Xiao-Gang'
'Wen, Jiong'
'Wang, Xi'
'Fang, Shao-Ming'
'Liu, Chun-Sen'

_publ_section_title
;
 A channel-type mesoporous In(iii)--carboxylate coordination framework
 with high physicochemical stability for use as an electrode material in
 supercapacitors
;
_journal_issue 25
_journal_name_full 'J. Mater. Chem. A'
_journal_page_first 9828
_journal_paper_doi 10.1039/C4TA00963K
_journal_volume 2
_journal_year 2014
_chemical_formula_sum 'C18 H11 In O7'
_chemical_formula_weight 454.09
_space_group_IT_number 193
_space_group_name_Hall '-P 6c 2'
_space_group_name_H-M_alt 'P 63/m c m'
_symmetry_cell_setting hexagonal
_symmetry_space_group_name_H-M 'P 63/m c m'
_atom_sites_solution_hydrogens geom
_atom_sites_solution_primary direct
_atom_sites_solution_secondary difmap
_audit_creation_method SHELXL-97
_cell_angle_alpha 90.00
_cell_angle_beta 90.00
_cell_angle_gamma 120.00
_cell_formula_units_Z 6
_cell_length_a 32.2297(13)
_cell_length_b 32.2297(13)
_cell_length_c 7.2618(4)
_cell_measurement_reflns_used 5065
_cell_measurement_temperature 294(2)
_cell_measurement_theta_max 66.96
_cell_measurement_theta_min 3.16
_cell_volume 6532.6(5)
_computing_cell_refinement
;
CrysAlisPro, Agilent Technologies,
Version 1.171.35.21 (release 20-01-2012 CrysAlis171 .NET)
(compiled Jan 23 2012,18:06:46)
;
_computing_data_collection
;
CrysAlisPro, Agilent Technologies,
Version 1.171.35.21 (release 20-01-2012 CrysAlis171 .NET)
(compiled Jan 23 2012,18:06:46)
;
_computing_data_reduction
;
CrysAlisPro, Agilent Technologies,
Version 1.171.35.21 (release 20-01-2012 CrysAlis171 .NET)
(compiled Jan 23 2012,18:06:46)
;
_computing_molecular_graphics 'SHELXTL (Sheldrick, 2008)'
_computing_publication_material 'SHELXTL and PLATON (Spek, 2009)'
_computing_structure_refinement 'SHELXL97 (Sheldrick, 2008)'
_computing_structure_solution 'SHELXS97 (Sheldrick, 2008)'
_diffrn_ambient_temperature 294(2)
_diffrn_measured_fraction_theta_full 0.959
_diffrn_measured_fraction_theta_max 0.959
_diffrn_measurement_device_type 'Xcalibur, Eos, Gemini'
_diffrn_measurement_method '\w scans'
_diffrn_radiation_monochromator graphite
_diffrn_radiation_source 'Enhance (Cu) X-ray Source'
_diffrn_radiation_type CuK\a
_diffrn_radiation_wavelength 1.54178
_diffrn_reflns_av_R_equivalents 0.1032
_diffrn_reflns_av_sigmaI/netI 0.0914
_diffrn_reflns_limit_h_max 37
_diffrn_reflns_limit_h_min -36
_diffrn_reflns_limit_k_max 35
_diffrn_reflns_limit_k_min -33
_diffrn_reflns_limit_l_max 8
_diffrn_reflns_limit_l_min -3
_diffrn_reflns_number 21518
_diffrn_reflns_theta_full 64.90
_diffrn_reflns_theta_max 64.90
_diffrn_reflns_theta_min 3.17
_exptl_absorpt_coefficient_mu 4.478
_exptl_absorpt_correction_T_max 0.6630
_exptl_absorpt_correction_T_min 0.4129
_exptl_absorpt_correction_type multi-scan
_exptl_absorpt_process_details
;
CrysAlisPro, Agilent Technologies,
Version 1.171.35.21 (release 20-01-2012 CrysAlis171 .NET)
(compiled Jan 23 2012,18:06:46)
Empirical absorption correction using spherical harmonics,
 implemented in SCALE3 ABSPACK scaling algorithm.
;
_exptl_crystal_colour colorless
_exptl_crystal_density_diffrn 0.693
_exptl_crystal_density_method 'not measured'
_exptl_crystal_description prism
_exptl_crystal_F_000 1344
_exptl_crystal_size_max 0.24
_exptl_crystal_size_mid 0.12
_exptl_crystal_size_min 0.10
_platon_squeeze_details
;
;
_refine_diff_density_max 1.300
_refine_diff_density_min -2.296
_refine_diff_density_rms 0.127
_refine_ls_extinction_coef 0.00020(11)
_refine_ls_extinction_expression Fc^*^=kFc[1+0.001xFc^2^\l^3^/sin(2\q)]^-1/4^
_refine_ls_extinction_method SHELXL
_refine_ls_goodness_of_fit_ref 1.039
_refine_ls_hydrogen_treatment constr
_refine_ls_matrix_type full
_refine_ls_number_parameters 73
_refine_ls_number_reflns 2009
_refine_ls_number_restraints 25
_refine_ls_restrained_S_all 1.036
_refine_ls_R_factor_all 0.1687
_refine_ls_R_factor_gt 0.1063
_refine_ls_shift/su_max 0.000
_refine_ls_shift/su_mean 0.000
_refine_ls_structure_factor_coef Fsqd
_refine_ls_weighting_details 'calc w=1/[\s^2^(Fo^2^)+(0.2000P)^2^+0.0000P] where P=(Fo^2^+2Fc^2^)/3'
_refine_ls_weighting_scheme calc
_refine_ls_wR_factor_gt 0.2962
_refine_ls_wR_factor_ref 0.3410
_reflns_number_gt 1023
_reflns_number_total 2009
_reflns_threshold_expression >2sigma(I)
_cod_data_source_file c4ta00963k2.cif
_cod_data_source_block 437-MOF-boiling-water
_cod_depositor_comments
;
The following automatic conversions were performed:

data item '_exptl_absorpt_correction_type' value 'multi-scan ' was
changed to 'multi-scan' in accordance with the
/home/saulius/struct/COD-crude-data/automatic-downloads/DataCite-retrospective/RSC/depositions/lib/dictionaries/cif_core.dic
dictionary named 'cif_core.dic' version 2.4.2 last updated on
2011-04-26.

data item '_symmetry_cell_setting' value 'Hexagonal' was changed to
'hexagonal' in accordance with the
/home/saulius/struct/COD-crude-data/automatic-downloads/DataCite-retrospective/RSC/depositions/lib/dictionaries/cif_core.dic
dictionary named 'cif_core.dic' version 2.4.2 last updated on
2011-04-26.

Automatic conversion script
Id: cif_fix_values 6909 2019-04-08 15:41:33Z antanas 
;
_cod_original_sg_symbol_H-M P6(3)/mcm
_cod_database_code 7235740

loop_
_symmetry_equiv_pos_as_xyz
'x, y, z'
'-y, x-y, z'
'-x+y, -x, z'
'-x, -y, z+1/2'
'y, -x+y, z+1/2'
'x-y, x, z+1/2'
'y, x, -z+1/2'
'x-y, -y, -z+1/2'
'-x, -x+y, -z+1/2'
'-y, -x, -z'
'-x+y, y, -z'
'x, x-y, -z'
'-x, -y, -z'
'y, -x+y, -z'
'x-y, x, -z'
'x, y, -z-1/2'
'-y, x-y, -z-1/2'
'-x+y, -x, -z-1/2'
'-y, -x, z-1/2'
'-x+y, y, z-1/2'
'x, x-y, z-1/2'
'y, x, z'
'x-y, -y, z'
'-x, -x+y, z'

loop_
_atom_site_label
_atom_site_type_symbol
_atom_site_fract_x
_atom_site_fract_y
_atom_site_fract_z
_atom_site_U_iso_or_equiv
_atom_site_adp_type
_atom_site_occupancy
_atom_site_symmetry_multiplicity
_atom_site_calc_flag
_atom_site_refinement_flags
In1 In 0.5000 1.0000 0.0000 0.0779(8) Uani 1 4 d S
O1 O 0.5112(2) 0.94331(19) 0.0977(8) 0.101(2) Uani 1 1 d .
O2 O 0.4682(3) 1.0000 0.2500 0.090(3) Uani 1 4 d S
H2 H 0.4419 1.0000 0.2500 0.135 Uiso 1 4 d SR
O3 O 0.4313(3) 0.7237(3) 0.2500 0.085(3) Uani 1 2 d S
C1 C 0.5051(4) 0.9246(4) 0.2500 0.076(3) Uani 1 2 d S
C2 C 0.4899(4) 0.8717(4) 0.2500 0.076(3) Uani 1 2 d S
C3 C 0.4804(3) 0.8462(3) 0.0860(13) 0.081(2) Uani 1 1 d .
H3 H 0.4871 0.8627 -0.0250 0.097 Uiso 1 1 calc R
C4 C 0.4612(3) 0.7964(3) 0.0826(13) 0.080(2) Uani 1 1 d U
H4 H 0.4557 0.7799 -0.0280 0.096 Uiso 1 1 calc R
C5 C 0.4507(4) 0.7727(4) 0.2500 0.071(3) Uani 1 2 d SU
C6 C 0.3813(5) 0.6955(4) 0.2500 0.076(4) Uani 1 2 d SU
C7 C 0.3635(3) 0.6470(3) 0.2500 0.058(3) Uani 1 2 d S
H7 H 0.3834 0.6339 0.2500 0.070 Uiso 1 2 calc SR

loop_
_atom_site_aniso_label
_atom_site_aniso_U_11
_atom_site_aniso_U_22
_atom_site_aniso_U_33
_atom_site_aniso_U_23
_atom_site_aniso_U_13
_atom_site_aniso_U_12
In1 0.1131(12) 0.0464(9) 0.0520(11) 0.000 0.0000(5) 0.0232(4)
O1 0.172(6) 0.074(4) 0.049(4) 0.034(3) 0.013(4) 0.057(4)
O2 0.106(6) 0.071(7) 0.082(8) 0.000 0.000 0.036(4)
O3 0.056(5) 0.060(5) 0.139(8) 0.000 0.000 0.029(4)
C1 0.106(9) 0.048(7) 0.061(9) 0.000 0.000 0.028(6)
C2 0.079(7) 0.076(8) 0.053(8) 0.000 0.000 0.023(6)
C3 0.102(6) 0.058(5) 0.069(6) -0.005(5) -0.017(5) 0.029(4)
C4 0.089(5) 0.063(4) 0.079(5) 0.001(4) -0.009(4) 0.031(4)
C5 0.071(5) 0.062(5) 0.078(5) 0.000 0.000 0.033(4)
C6 0.070(7) 0.081(7) 0.077(7) 0.000 0.000 0.038(6)
C7 0.053(7) 0.041(6) 0.083(9) 0.000 0.000 0.025(6)

loop_
_atom_type_symbol
_atom_type_description
_atom_type_scat_dispersion_real
_atom_type_scat_dispersion_imag
_atom_type_scat_source
C C 0.0181 0.0091 'International Tables Vol C Tables 4.2.6.8 and 6.1.1.4'
H H 0.0000 0.0000 'International Tables Vol C Tables 4.2.6.8 and 6.1.1.4'
O O 0.0492 0.0322 'International Tables Vol C Tables 4.2.6.8 and 6.1.1.4'
In In 0.0822 5.0449 'International Tables Vol C Tables 4.2.6.8 and 6.1.1.4'

loop_
_geom_angle_atom_site_label_1
_geom_angle_atom_site_label_2
_geom_angle_atom_site_label_3
_geom_angle
_geom_angle_site_symmetry_1
_geom_angle_site_symmetry_3
O2 In1 O2 180.0 . 13_675
O2 In1 O1 89.8(2) . 11
O2 In1 O1 90.2(2) 13_675 11
O2 In1 O1 90.2(2) . 23_675
O2 In1 O1 89.8(2) 13_675 23_675
O1 In1 O1 180.000(1) 11 23_675
O2 In1 O1 89.8(2) . 13_675
O2 In1 O1 90.2(2) 13_675 13_675
O1 In1 O1 94.6(3) 11 13_675
O1 In1 O1 85.4(3) 23_675 13_675
O2 In1 O1 90.2(2) . .
O2 In1 O1 89.8(2) 13_675 .
O1 In1 O1 85.4(3) 11 .
O1 In1 O1 94.6(3) 23_675 .
O1 In1 O1 180.000(1) 13_675 .
C1 O1 In1 131.3(7) . .
In1 O2 In1 121.1(5) 4_675 .
In1 O2 H2 119.4 4_675 .
In1 O2 H2 119.4 . .
C5 O3 C6 117.4(8) . .
O1 C1 O1 128.6(10) 16_556 .
O1 C1 C2 115.7(5) 16_556 .
O1 C1 C2 115.7(5) . .
C3 C2 C3 117.6(11) . 16_556
C3 C2 C1 121.1(5) . .
C3 C2 C1 121.1(5) 16_556 .
C2 C3 C4 122.2(9) . .
C2 C3 H3 118.9 . .
C4 C3 H3 118.9 . .
C5 C4 C3 117.5(9) . .
C5 C4 H4 121.2 . .
C3 C4 H4 121.2 . .
O3 C5 C4 118.6(5) . 16_556
O3 C5 C4 118.6(5) . .
C4 C5 C4 122.8(11) 16_556 .
C7 C6 C7 123.7(12) . 2_665
C7 C6 O3 115.6(10) . .
C7 C6 O3 120.6(10) 2_665 .
C6 C7 C6 116.3(12) . 3_565
C6 C7 H7 121.9 . .
C6 C7 H7 121.9 3_565 .

loop_
_geom_bond_atom_site_label_1
_geom_bond_atom_site_label_2
_geom_bond_distance
_geom_bond_site_symmetry_2
In1 O2 2.085(6) .
In1 O2 2.085(6) 13_675
In1 O1 2.153(5) 11
In1 O1 2.153(5) 23_675
In1 O1 2.153(5) 13_675
In1 O1 2.153(5) .
O1 C1 1.227(7) .
O2 In1 2.085(6) 4_675
O2 H2 0.8469 .
O3 C5 1.378(11) .
O3 C6 1.400(15) .
C1 O1 1.227(7) 16_556
C1 C2 1.519(15) .
C2 C3 1.393(10) .
C2 C3 1.393(10) 16_556
C3 C4 1.400(10) .
C3 H3 0.9300 .
C4 C5 1.385(9) .
C4 H4 0.9300 .
C5 C4 1.385(9) 16_556
C6 C7 1.369(12) .
C6 C7 1.381(13) 2_665
C7 C6 1.381(13) 3_565
C7 H7 0.9300 .

loop_
_geom_torsion_atom_site_label_1
_geom_torsion_atom_site_label_2
_geom_torsion_atom_site_label_3
_geom_torsion_atom_site_label_4
_geom_torsion
_geom_torsion_site_symmetry_1
_geom_torsion_site_symmetry_4
O2 In1 O1 C1 -7.0(9) . .
O2 In1 O1 C1 172.9(9) 13_675 .
O1 In1 O1 C1 -96.8(9) 11 .
O1 In1 O1 C1 83.2(9) 23_675 .
O1 In1 O2 In1 132.68(16) 11 4_675
O1 In1 O2 In1 -47.32(16) 23_675 4_675
O1 In1 O2 In1 -132.68(16) 13_675 4_675
O1 In1 O2 In1 47.32(16) . 4_675
In1 O1 C1 O1 -35.4(19) . 16_556
In1 O1 C1 C2 147.2(7) . .
O1 C1 C2 C3 178.0(10) 16_556 .
O1 C1 C2 C3 -4.3(16) . .
O1 C1 C2 C3 4.3(16) 16_556 16_556
O1 C1 C2 C3 -178.0(10) . 16_556
C3 C2 C3 C4 1.3(16) 16_556 .
C1 C2 C3 C4 -172.6(9) . .
C2 C3 C4 C5 1.3(13) . .
C6 O3 C5 C4 91.7(8) . 16_556
C6 O3 C5 C4 -91.7(8) . .
C3 C4 C5 O3 179.4(7) . .
C3 C4 C5 C4 -4.1(16) . 16_556
C5 O3 C6 C7 180.0 . .
C5 O3 C6 C7 0.0 . 2_665
C7 C6 C7 C6 0.0 2_665 3_565
O3 C6 C7 C6 180.0 . 3_565

loop_
_platon_squeeze_void_nr
_platon_squeeze_void_average_x
_platon_squeeze_void_average_y
_platon_squeeze_void_average_z
_platon_squeeze_void_volume
_platon_squeeze_void_count_electrons
_platon_squeeze_void_content
1 0.000 0.000 -0.036 4341 1335 ' '
